data_4021537
loop_
_publ_author_name
'Bhooma Raghavan'
'Rodney L. Johnson'

_publ_section_title
;
 Short Stereoselective Synthesis of \a-Substitute \g-Lactams
;
_journal_name_full 'Journal of Organic Chemistry'
_journal_page_first 2151
_journal_page_last 2154
_journal_paper_doi 10.1021/jo052212q
_journal_volume 71
_journal_year 2006
_chemical_absolute_configuration rm
_chemical_formula_moiety 'C27 H30 N2 O6'
_chemical_formula_sum 'C27 H30 N2 O6'
_chemical_formula_weight 478.53
_chemical_name_common 04208a
_chemical_name_systematic
;
(3-[3R-Benzyl-1-(4-methyl-2,6,7-trioxa-bicyclo[2.2.2]oct-1-ylmethyl)
-2-oxo-pyrrolidin-3-yl]-4S-phenyl-oxazolidin-2-one (15a)
;
_space_group_IT_number 4
_symmetry_cell_setting monoclinic
_symmetry_space_group_name_Hall 'P 2yb'
_symmetry_space_group_name_H-M 'P 1 21 1'
_atom_sites_solution_hydrogens geom
_atom_sites_solution_primary direct
_atom_sites_solution_secondary difmap
_audit_creation_method SHELXL-97
_cell_angle_alpha 90.00
_cell_angle_beta 110.3050(10)
_cell_angle_gamma 90.00
_cell_formula_units_Z 2
_cell_length_a 9.2415(8)
_cell_length_b 11.7262(10)
_cell_length_c 11.7251(10)
_cell_measurement_reflns_used 2743
_cell_measurement_temperature 173(2)
_cell_measurement_theta_max 24.94
_cell_measurement_theta_min 2.35
_cell_volume 1191.66(18)
_computing_cell_refinement 'Bruker SMART'
_computing_data_collection 'Bruker SMART'
_computing_data_reduction 'Bruker SAINT'
_computing_molecular_graphics 'Bruker SHELXTL'
_computing_publication_material 'Bruker SHELXTL'
_computing_structure_refinement 'Bruker SHELXTL'
_computing_structure_solution 'Bruker SHELXTL'
_diffrn_ambient_temperature 173(2)
_diffrn_measured_fraction_theta_full 0.996
_diffrn_measured_fraction_theta_max 0.996
_diffrn_measurement_device_type 'CCD area detector'
_diffrn_measurement_method 'phi and omega scans'
_diffrn_radiation_monochromator graphite
_diffrn_radiation_source 'sealed tube'
_diffrn_radiation_type MoK\a
_diffrn_radiation_wavelength 0.71073
_diffrn_reflns_av_R_equivalents 0.0486
_diffrn_reflns_av_sigmaI/netI 0.0484
_diffrn_reflns_limit_h_max 10
_diffrn_reflns_limit_h_min -10
_diffrn_reflns_limit_k_max 13
_diffrn_reflns_limit_k_min 0
_diffrn_reflns_limit_l_max 13
_diffrn_reflns_limit_l_min 0
_diffrn_reflns_number 6934
_diffrn_reflns_theta_full 25.02
_diffrn_reflns_theta_max 25.02
_diffrn_reflns_theta_min 1.85
_exptl_absorpt_coefficient_mu 0.095
_exptl_absorpt_correction_T_max 0.9887
_exptl_absorpt_correction_T_min 0.9632
_exptl_absorpt_correction_type multi-scan
_exptl_absorpt_process_details 'SADABS (Sheldrick, 2003)'
_exptl_crystal_colour Colorless
_exptl_crystal_density_diffrn 1.334
_exptl_crystal_density_method 'not measured'
_exptl_crystal_description Needle
_exptl_crystal_F_000 508
_exptl_crystal_size_max 0.40
_exptl_crystal_size_mid 0.14
_exptl_crystal_size_min 0.12
_refine_diff_density_max 0.235
_refine_diff_density_min -0.163
_refine_diff_density_rms 0.038
_refine_ls_abs_structure_details 'Flack H D (1983), Acta Cryst. A39, 876-881'
_refine_ls_abs_structure_Flack 0.6(15)
_refine_ls_extinction_method none
_refine_ls_goodness_of_fit_ref 1.053
_refine_ls_hydrogen_treatment riding
_refine_ls_matrix_type full
_refine_ls_number_parameters 317
_refine_ls_number_reflns 2203
_refine_ls_number_restraints 1
_refine_ls_restrained_S_all 1.052
_refine_ls_R_factor_all 0.0527
_refine_ls_R_factor_gt 0.0390
_refine_ls_shift/su_max 0.000
_refine_ls_shift/su_mean 0.000
_refine_ls_structure_factor_coef Fsqd
_refine_ls_weighting_details 'calc w=1/[\s^2^(Fo^2^)+(0.0414P)^2^+0.2549P] where P=(Fo^2^+2Fc^2^)/3'
_refine_ls_weighting_scheme calc
_refine_ls_wR_factor_gt 0.0881
_refine_ls_wR_factor_ref 0.0959
_reflns_number_gt 1814
_reflns_number_total 2203
_reflns_threshold_expression >2sigma(I)
_cod_data_source_file jo052212qsi20060103_053414_2.cif
_cod_depositor_comments
;
The following automatic conversions were performed:
'_symmetry_cell_setting' value 'Monoclinic' changed to 'monoclinic'
according to '/home/saulius/struct/CIF-dictionaries/cif_core.dic'
dictionary named 'cif_core.dic' version 2.4.1 from
2010-06-29.

'_exptl_absorpt_correction_type' value 'Multi-scan' changed
to 'multi-scan' according to
'/home/saulius/struct/CIF-dictionaries/cif_core.dic' dictionary named
'cif_core.dic' version 2.4.1 from 2010-06-29.

Automatic conversion script
Id: cif_fix_enum 1527 2010-12-29 10:47:43Z saulius 
;
_cod_original_sg_symbol_H-M 'P 21'
_cod_database_code 4021537

loop_
_symmetry_equiv_pos_as_xyz
'x, y, z'
'-x, y+1/2, -z'

loop_
_atom_site_label
_atom_site_type_symbol
_atom_site_fract_x
_atom_site_fract_y
_atom_site_fract_z
_atom_site_U_iso_or_equiv
_atom_site_adp_type
_atom_site_occupancy
_atom_site_symmetry_multiplicity
_atom_site_calc_flag
_atom_site_refinement_flags
N1 N 0.7940(3) 0.2981(2) 0.5324(2) 0.0287(7) Uani 1 1 d .
C1 C 0.9249(4) 0.3387(3) 0.6166(3) 0.0314(8) Uani 1 1 d .
O1 O 1.0556(3) 0.3278(2) 0.6193(2) 0.0387(6) Uani 1 1 d .
O2 O 0.8903(3) 0.3949(2) 0.7059(2) 0.0386(6) Uani 1 1 d .
C2 C 0.7269(5) 0.4144(3) 0.6632(3) 0.0408(10) Uani 1 1 d .
H2A H 0.7028 0.4930 0.6315 0.049 Uiso 1 1 calc R
H2B H 0.6855 0.4033 0.7298 0.049 Uiso 1 1 calc R
C3 C 0.6567(4) 0.3267(3) 0.5611(3) 0.0287(8) Uani 1 1 d .
H3A H 0.5787 0.3646 0.4896 0.034 Uiso 1 1 calc R
C4 C 0.5829(4) 0.2276(3) 0.6038(3) 0.0248(7) Uani 1 1 d .
C5 C 0.4326(4) 0.2400(3) 0.6020(3) 0.0327(8) Uani 1 1 d .
H5A H 0.3773 0.3079 0.5698 0.039 Uiso 1 1 calc R
C6 C 0.3623(4) 0.1562(3) 0.6456(3) 0.0368(9) Uani 1 1 d .
H6A H 0.2597 0.1665 0.6441 0.044 Uiso 1 1 calc R
C7 C 0.4408(4) 0.0567(3) 0.6919(3) 0.0382(9) Uani 1 1 d .
H7A H 0.3923 -0.0019 0.7216 0.046 Uiso 1 1 calc R
C8 C 0.5912(5) 0.0433(3) 0.6945(3) 0.0358(9) Uani 1 1 d .
H8A H 0.6462 -0.0247 0.7268 0.043 Uiso 1 1 calc R
C9 C 0.6613(4) 0.1279(3) 0.6507(3) 0.0314(8) Uani 1 1 d .
H9A H 0.7641 0.1178 0.6526 0.038 Uiso 1 1 calc R
C10 C 0.7998(4) 0.2366(3) 0.4243(3) 0.0276(7) Uani 1 1 d .
C11 C 0.8879(4) 0.3119(3) 0.3626(3) 0.0271(8) Uani 1 1 d .
O3 O 0.8643(3) 0.4133(2) 0.3411(2) 0.0385(6) Uani 1 1 d .
N2 N 0.9919(3) 0.2472(2) 0.3370(2) 0.0291(7) Uani 1 1 d .
C12 C 0.9949(4) 0.1283(3) 0.3741(3) 0.0318(8) Uani 1 1 d .
H12A H 1.1018 0.1030 0.4192 0.038 Uiso 1 1 calc R
H12B H 0.9494 0.0781 0.3028 0.038 Uiso 1 1 calc R
C13 C 0.8973(4) 0.1273(3) 0.4566(3) 0.0293(8) Uani 1 1 d .
H13A H 0.9641 0.1276 0.5434 0.035 Uiso 1 1 calc R
H13B H 0.8302 0.0589 0.4407 0.035 Uiso 1 1 calc R
C14 C 0.6335(4) 0.2173(3) 0.3372(3) 0.0310(8) Uani 1 1 d .
H14A H 0.5746 0.1796 0.3828 0.037 Uiso 1 1 calc R
H14B H 0.5852 0.2926 0.3102 0.037 Uiso 1 1 calc R
C15 C 0.6181(4) 0.1465(3) 0.2258(3) 0.0304(8) Uani 1 1 d .
C16 C 0.5978(4) 0.0293(3) 0.2275(3) 0.0380(9) Uani 1 1 d .
H16A H 0.5952 -0.0062 0.2997 0.046 Uiso 1 1 calc R
C17 C 0.5813(5) -0.0368(4) 0.1260(4) 0.0480(11) Uani 1 1 d .
H17A H 0.5696 -0.1172 0.1290 0.058 Uiso 1 1 calc R
C18 C 0.5819(5) 0.0151(4) 0.0200(4) 0.0446(10) Uani 1 1 d .
H18A H 0.5700 -0.0296 -0.0503 0.054 Uiso 1 1 calc R
C19 C 0.5995(4) 0.1306(4) 0.0166(3) 0.0389(9) Uani 1 1 d .
H19A H 0.5970 0.1662 -0.0569 0.047 Uiso 1 1 calc R
C20 C 0.6211(4) 0.1964(3) 0.1199(3) 0.0332(8) Uani 1 1 d .
H20A H 0.6380 0.2762 0.1176 0.040 Uiso 1 1 calc R
C21 C 1.1018(4) 0.2960(3) 0.2883(3) 0.0343(8) Uani 1 1 d .
H21A H 1.2068 0.2858 0.3487 0.041 Uiso 1 1 calc R
H21B H 1.0823 0.3790 0.2774 0.041 Uiso 1 1 calc R
C22 C 1.0981(4) 0.2457(3) 0.1680(3) 0.0289(8) Uani 1 1 d .
O4 O 1.1937(4) 0.3136(3) 0.1261(3) 0.0612(9) Uani 1 1 d .
O5 O 1.1551(4) 0.1364(2) 0.1885(2) 0.0611(9) Uani 1 1 d .
O6 O 0.9511(3) 0.2480(3) 0.0856(2) 0.0527(8) Uani 1 1 d .
C23 C 1.1997(5) 0.2719(4) 0.0125(3) 0.0458(10) Uani 1 1 d .
H23A H 1.3077 0.2539 0.0212 0.055 Uiso 1 1 calc R
H23B H 1.1613 0.3312 -0.0511 0.055 Uiso 1 1 calc R
C24 C 1.1623(6) 0.0830(4) 0.0805(3) 0.0528(12) Uani 1 1 d .
H24A H 1.0990 0.0128 0.0628 0.063 Uiso 1 1 calc R
H24B H 1.2702 0.0620 0.0919 0.063 Uiso 1 1 calc R
C25 C 0.9427(4) 0.1999(5) -0.0297(4) 0.0544(12) Uani 1 1 d .
H25A H 0.8989 0.2566 -0.0952 0.065 Uiso 1 1 calc R
H25B H 0.8745 0.1322 -0.0479 0.065 Uiso 1 1 calc R
C26 C 1.1017(4) 0.1664(3) -0.0241(3) 0.0327(8) Uani 1 1 d .
C27 C 1.1065(5) 0.1164(4) -0.1423(3) 0.0498(11) Uani 1 1 d .
H27A H 1.0694 0.1732 -0.2072 0.075 Uiso 1 1 calc R
H27B H 1.0404 0.0487 -0.1637 0.075 Uiso 1 1 calc R
H27C H 1.2127 0.0950 -0.1322 0.075 Uiso 1 1 calc R

loop_
_atom_site_aniso_label
_atom_site_aniso_U_11
_atom_site_aniso_U_22
_atom_site_aniso_U_33
_atom_site_aniso_U_23
_atom_site_aniso_U_13
_atom_site_aniso_U_12
N1 0.0346(17) 0.0269(16) 0.0295(15) -0.0069(12) 0.0174(13) -0.0045(13)
C1 0.040(2) 0.0238(18) 0.0323(19) 0.0015(15) 0.0146(17) -0.0047(16)
O1 0.0347(15) 0.0413(15) 0.0405(15) -0.0037(12) 0.0137(11) -0.0058(12)
O2 0.0522(17) 0.0324(14) 0.0372(14) -0.0114(11) 0.0230(12) -0.0119(12)
C2 0.056(3) 0.029(2) 0.052(2) -0.0123(18) 0.037(2) -0.0090(18)
C3 0.0331(19) 0.0239(17) 0.0348(18) -0.0023(15) 0.0189(15) 0.0017(15)
C4 0.0290(18) 0.0273(18) 0.0203(16) -0.0036(14) 0.0112(14) -0.0024(14)
C5 0.030(2) 0.037(2) 0.0301(18) -0.0016(16) 0.0095(15) 0.0063(17)
C6 0.030(2) 0.051(3) 0.0315(19) -0.0060(18) 0.0130(16) -0.0095(18)
C7 0.044(2) 0.041(2) 0.033(2) -0.0043(17) 0.0175(18) -0.0179(19)
C8 0.046(2) 0.0281(19) 0.035(2) 0.0024(16) 0.0172(17) -0.0026(17)
C9 0.0291(19) 0.032(2) 0.0351(18) -0.0004(17) 0.0138(15) -0.0012(16)
C10 0.033(2) 0.0246(17) 0.0285(17) -0.0003(15) 0.0147(15) 0.0027(15)
C11 0.0306(19) 0.0254(19) 0.0275(18) -0.0001(15) 0.0129(15) 0.0002(15)
O3 0.0489(16) 0.0269(14) 0.0485(15) 0.0082(12) 0.0282(12) 0.0086(12)
N2 0.0334(17) 0.0290(15) 0.0292(15) 0.0000(13) 0.0163(13) 0.0025(13)
C12 0.035(2) 0.0293(18) 0.0309(18) -0.0009(16) 0.0117(16) 0.0050(15)
C13 0.0333(19) 0.0235(18) 0.0306(18) 0.0013(15) 0.0105(15) -0.0002(15)
C14 0.030(2) 0.035(2) 0.031(2) -0.0006(16) 0.0148(16) 0.0034(15)
C15 0.0269(19) 0.034(2) 0.0310(18) -0.0022(16) 0.0117(15) 0.0003(15)
C16 0.044(2) 0.038(2) 0.033(2) -0.0009(17) 0.0156(18) -0.0064(18)
C17 0.055(3) 0.037(2) 0.050(3) -0.0110(19) 0.017(2) -0.0084(19)
C18 0.043(2) 0.051(3) 0.037(2) -0.0122(19) 0.0108(18) 0.001(2)
C19 0.039(2) 0.051(2) 0.0276(18) -0.0017(18) 0.0123(16) 0.0030(18)
C20 0.031(2) 0.035(2) 0.034(2) 0.0017(16) 0.0111(16) 0.0029(16)
C21 0.033(2) 0.038(2) 0.038(2) -0.0062(17) 0.0194(17) -0.0044(16)
C22 0.0294(19) 0.0307(18) 0.0285(18) 0.0004(16) 0.0126(15) 0.0009(15)
O4 0.076(2) 0.069(2) 0.0615(19) -0.0311(17) 0.0533(17) -0.0405(18)
O5 0.116(3) 0.0466(18) 0.0299(14) 0.0110(13) 0.0364(16) 0.0408(18)
O6 0.0289(14) 0.097(2) 0.0320(14) -0.0095(15) 0.0104(11) 0.0139(15)
C23 0.051(3) 0.058(3) 0.040(2) -0.0029(19) 0.031(2) -0.006(2)
C24 0.088(3) 0.041(2) 0.040(2) 0.003(2) 0.035(2) 0.015(2)
C25 0.034(2) 0.096(4) 0.035(2) -0.008(2) 0.0141(18) 0.002(2)
C26 0.032(2) 0.042(2) 0.0239(18) -0.0008(16) 0.0087(15) -0.0023(17)
C27 0.055(3) 0.066(3) 0.033(2) -0.004(2) 0.021(2) 0.001(2)

loop_
_atom_type_symbol
_atom_type_description
_atom_type_scat_dispersion_real
_atom_type_scat_dispersion_imag
_atom_type_scat_source
C C 0.0033 0.0016 'International Tables Vol C Tables 4.2.6.8 and 6.1.1.4'
H H 0.0000 0.0000 'International Tables Vol C Tables 4.2.6.8 and 6.1.1.4'
N N 0.0061 0.0033 'International Tables Vol C Tables 4.2.6.8 and 6.1.1.4'
O O 0.0106 0.0060 'International Tables Vol C Tables 4.2.6.8 and 6.1.1.4'

loop_
_geom_angle_atom_site_label_1
_geom_angle_atom_site_label_2
_geom_angle_atom_site_label_3
_geom_angle
C1 N1 C3 112.3(3)
C1 N1 C10 120.5(3)
C3 N1 C10 127.2(3)
O1 C1 N1 128.0(3)
O1 C1 O2 122.1(3)
N1 C1 O2 110.0(3)
C1 O2 C2 107.9(3)
O2 C2 C3 105.8(3)
O2 C2 H2A 110.6
C3 C2 H2A 110.6
O2 C2 H2B 110.6
C3 C2 H2B 110.6
H2A C2 H2B 108.7
N1 C3 C4 115.2(3)
N1 C3 C2 99.6(3)
C4 C3 C2 111.8(3)
N1 C3 H3A 109.9
C4 C3 H3A 109.9
C2 C3 H3A 109.9
C9 C4 C5 118.5(3)
C9 C4 C3 122.9(3)
C5 C4 C3 118.5(3)
C6 C5 C4 121.3(3)
C6 C5 H5A 119.3
C4 C5 H5A 119.3
C5 C6 C7 120.0(3)
C5 C6 H6A 120.0
C7 C6 H6A 120.0
C6 C7 C8 119.3(3)
C6 C7 H7A 120.3
C8 C7 H7A 120.3
C9 C8 C7 120.4(4)
C9 C8 H8A 119.8
C7 C8 H8A 119.8
C8 C9 C4 120.5(3)
C8 C9 H9A 119.8
C4 C9 H9A 119.8
N1 C10 C13 112.9(3)
N1 C10 C14 108.4(3)
C13 C10 C14 114.0(3)
N1 C10 C11 107.8(3)
C13 C10 C11 103.6(3)
C14 C10 C11 110.0(3)
O3 C11 N2 126.7(3)
O3 C11 C10 124.8(3)
N2 C11 C10 108.6(3)
C11 N2 C21 121.5(3)
C11 N2 C12 114.6(3)
C21 N2 C12 123.6(3)
N2 C12 C13 104.0(3)
N2 C12 H12A 111.0
C13 C12 H12A 111.0
N2 C12 H12B 111.0
C13 C12 H12B 111.0
H12A C12 H12B 109.0
C12 C13 C10 105.1(3)
C12 C13 H13A 110.7
C10 C13 H13A 110.7
C12 C13 H13B 110.7
C10 C13 H13B 110.7
H13A C13 H13B 108.8
C15 C14 C10 115.2(3)
C15 C14 H14A 108.5
C10 C14 H14A 108.5
C15 C14 H14B 108.5
C10 C14 H14B 108.5
H14A C14 H14B 107.5
C20 C15 C16 118.5(3)
C20 C15 C14 121.2(3)
C16 C15 C14 120.3(3)
C17 C16 C15 121.2(4)
C17 C16 H16A 119.4
C15 C16 H16A 119.4
C16 C17 C18 119.5(4)
C16 C17 H17A 120.3
C18 C17 H17A 120.3
C19 C18 C17 120.0(4)
C19 C18 H18A 120.0
C17 C18 H18A 120.0
C18 C19 C20 120.5(4)
C18 C19 H19A 119.8
C20 C19 H19A 119.8
C15 C20 C19 120.4(3)
C15 C20 H20A 119.8
C19 C20 H20A 119.8
N2 C21 C22 114.9(3)
N2 C21 H21A 108.5
C22 C21 H21A 108.5
N2 C21 H21B 108.5
C22 C21 H21B 108.5
H21A C21 H21B 107.5
O6 C22 O5 111.7(3)
O6 C22 O4 109.5(3)
O5 C22 O4 110.0(3)
O6 C22 C21 110.2(3)
O5 C22 C21 108.4(3)
O4 C22 C21 106.9(3)
C22 O4 C23 111.3(3)
C22 O5 C24 112.6(3)
C22 O6 C25 111.8(3)
O4 C23 C26 109.3(3)
O4 C23 H23A 109.8
C26 C23 H23A 109.8
O4 C23 H23B 109.8
C26 C23 H23B 109.8
H23A C23 H23B 108.3
O5 C24 C26 108.4(3)
O5 C24 H24A 110.0
C26 C24 H24A 110.0
O5 C24 H24B 110.0
C26 C24 H24B 110.0
H24A C24 H24B 108.4
O6 C25 C26 109.2(3)
O6 C25 H25A 109.8
C26 C25 H25A 109.8
O6 C25 H25B 109.8
C26 C25 H25B 109.8
H25A C25 H25B 108.3
C25 C26 C23 106.3(3)
C25 C26 C24 106.6(3)
C23 C26 C24 106.4(3)
C25 C26 C27 113.5(3)
C23 C26 C27 111.9(3)
C24 C26 C27 111.7(3)
C26 C27 H27A 109.5
C26 C27 H27B 109.5
H27A C27 H27B 109.5
C26 C27 H27C 109.5
H27A C27 H27C 109.5
H27B C27 H27C 109.5

loop_
_geom_bond_atom_site_label_1
_geom_bond_atom_site_label_2
_geom_bond_distance
N1 C1 1.355(4)
N1 C3 1.460(4)
N1 C10 1.476(4)
C1 O1 1.205(4)
C1 O2 1.365(4)
O2 C2 1.435(5)
C2 C3 1.541(5)
C2 H2A 0.9900
C2 H2B 0.9900
C3 C4 1.517(4)
C3 H3A 1.0000
C4 C9 1.385(5)
C4 C5 1.389(5)
C5 C6 1.371(5)
C5 H5A 0.9500
C6 C7 1.381(6)
C6 H6A 0.9500
C7 C8 1.389(5)
C7 H7A 0.9500
C8 C9 1.379(5)
C8 H8A 0.9500
C9 H9A 0.9500
C10 C13 1.536(5)
C10 C14 1.539(5)
C10 C11 1.541(5)
C11 O3 1.219(4)
C11 N2 1.338(4)
N2 C21 1.445(4)
N2 C12 1.458(5)
C12 C13 1.535(4)
C12 H12A 0.9900
C12 H12B 0.9900
C13 H13A 0.9900
C13 H13B 0.9900
C14 C15 1.512(5)
C14 H14A 0.9900
C14 H14B 0.9900
C15 C20 1.381(5)
C15 C16 1.389(5)
C16 C17 1.384(5)
C16 H16A 0.9500
C17 C18 1.387(6)
C17 H17A 0.9500
C18 C19 1.366(6)
C18 H18A 0.9500
C19 C20 1.392(5)
C19 H19A 0.9500
C20 H20A 0.9500
C21 C22 1.518(5)
C21 H21A 0.9900
C21 H21B 0.9900
C22 O6 1.367(4)
C22 O5 1.375(4)
C22 O4 1.399(4)
O4 C23 1.438(4)
O5 C24 1.435(4)
O6 C25 1.442(5)
C23 C26 1.505(5)
C23 H23A 0.9900
C23 H23B 0.9900
C24 C26 1.515(5)
C24 H24A 0.9900
C24 H24B 0.9900
C25 C26 1.501(5)
C25 H25A 0.9900
C25 H25B 0.9900
C26 C27 1.519(5)
C27 H27A 0.9800
C27 H27B 0.9800
C27 H27C 0.9800

loop_
_geom_torsion_atom_site_label_1
_geom_torsion_atom_site_label_2
_geom_torsion_atom_site_label_3
_geom_torsion_atom_site_label_4
_geom_torsion
C3 N1 C1 O1 178.9(3)
C10 N1 C1 O1 -3.3(5)
C3 N1 C1 O2 0.4(4)
C10 N1 C1 O2 178.2(3)
O1 C1 O2 C2 167.6(3)
N1 C1 O2 C2 -13.9(4)
C1 O2 C2 C3 21.0(3)
C1 N1 C3 C4 -107.9(3)
C10 N1 C3 C4 74.5(4)
C1 N1 C3 C2 11.8(3)
C10 N1 C3 C2 -165.8(3)
O2 C2 C3 N1 -19.2(3)
O2 C2 C3 C4 103.0(3)
N1 C3 C4 C9 20.4(5)
C2 C3 C4 C9 -92.4(4)
N1 C3 C4 C5 -163.2(3)
C2 C3 C4 C5 84.0(4)
C9 C4 C5 C6 0.2(5)
C3 C4 C5 C6 -176.4(3)
C4 C5 C6 C7 -0.4(5)
C5 C6 C7 C8 0.6(5)
C6 C7 C8 C9 -0.5(5)
C7 C8 C9 C4 0.3(5)
C5 C4 C9 C8 -0.1(5)
C3 C4 C9 C8 176.3(3)
C1 N1 C10 C13 61.2(4)
C3 N1 C10 C13 -121.3(3)
C1 N1 C10 C14 -171.6(3)
C3 N1 C10 C14 5.9(4)
C1 N1 C10 C11 -52.6(4)
C3 N1 C10 C11 124.9(3)
N1 C10 C11 O3 -47.3(4)
C13 C10 C11 O3 -167.1(3)
C14 C10 C11 O3 70.7(4)
N1 C10 C11 N2 133.0(3)
C13 C10 C11 N2 13.2(3)
C14 C10 C11 N2 -109.0(3)
O3 C11 N2 C21 5.8(5)
C10 C11 N2 C21 -174.5(3)
O3 C11 N2 C12 179.6(3)
C10 C11 N2 C12 -0.7(4)
C11 N2 C12 C13 -12.2(4)
C21 N2 C12 C13 161.5(3)
N2 C12 C13 C10 19.5(3)
N1 C10 C13 C12 -136.1(3)
C14 C10 C13 C12 99.7(3)
C11 C10 C13 C12 -19.8(3)
N1 C10 C14 C15 -175.2(3)
C13 C10 C14 C15 -48.6(4)
C11 C10 C14 C15 67.2(4)
C10 C14 C15 C20 -89.0(4)
C10 C14 C15 C16 92.2(4)
C20 C15 C16 C17 0.2(6)
C14 C15 C16 C17 179.0(3)
C15 C16 C17 C18 -1.3(6)
C16 C17 C18 C19 0.3(6)
C17 C18 C19 C20 1.7(6)
C16 C15 C20 C19 1.9(5)
C14 C15 C20 C19 -176.9(3)
C18 C19 C20 C15 -2.9(5)
C11 N2 C21 C22 -123.1(3)
C12 N2 C21 C22 63.7(4)
N2 C21 C22 O6 52.3(4)
N2 C21 C22 O5 -70.2(4)
N2 C21 C22 O4 171.2(3)
O6 C22 O4 C23 -61.4(4)
O5 C22 O4 C23 61.7(4)
C21 C22 O4 C23 179.2(3)
O6 C22 O5 C24 60.9(4)
O4 C22 O5 C24 -60.9(4)
C21 C22 O5 C24 -177.5(3)
O5 C22 O6 C25 -58.9(4)
O4 C22 O6 C25 63.1(4)
C21 C22 O6 C25 -179.5(3)
C22 O4 C23 C26 -0.8(5)
C22 O5 C24 C26 -0.5(5)
C22 O6 C25 C26 -2.4(5)
O6 C25 C26 C23 -55.6(4)
O6 C25 C26 C24 57.6(5)
O6 C25 C26 C27 -179.0(4)
O4 C23 C26 C25 57.0(4)
O4 C23 C26 C24 -56.4(4)
O4 C23 C26 C27 -178.6(3)
O5 C24 C26 C25 -55.8(4)
O5 C24 C26 C23 57.3(4)
O5 C24 C26 C27 179.6(3)

loop_
_cod_related_entry_id
_cod_related_entry_database
_cod_related_entry_code
1 ChemSpider 9686090
